data_7122903
loop_
_publ_author_name
'Roesky, Herbert W.'
'Li, Jiancheng'
'Mingdong, Zhong'
'Keil, Helena'
'Zhu, Hongping'
'Herbst-Irmer, Regine'
'Stalke, Dietmar'
'Koley, Debasis'
'De, Sriman'

_publ_section_title
;
 (PhC(NtBu)2Al)2(SiH2)4 Six-Membered Heterocycle: Comparable in Structure
 to Cyclohexane
;
_journal_name_full 'Chemical Communications'
_journal_paper_doi 10.1039/C8CC10124H
_journal_year 2019
_chemical_formula_moiety 'C30 H54 Al2 N4 Si4'
_chemical_formula_sum 'C30 H54 Al2 N4 Si4'
_chemical_formula_weight 637.09
_space_group_crystal_system monoclinic
_space_group_IT_number 14
_space_group_name_Hall '-P 2ybc'
_space_group_name_H-M_alt 'P 1 21/c 1'
_symmetry_space_group_name_Hall '-P 2ybc'
_symmetry_space_group_name_H-M 'P 1 21/c 1'
_atom_sites_solution_hydrogens mixed
_audit_creation_method SHELXL-2018/1
_audit_update_record
;
2018-10-24 deposited with the CCDC.
2019-01-25 downloaded from the CCDC.
;
_cell_angle_alpha 90
_cell_angle_beta 103.31(2)
_cell_angle_gamma 90
_cell_formula_units_Z 2
_cell_length_a 13.559(2)
_cell_length_b 8.253(2)
_cell_length_c 17.689(3)
_cell_measurement_reflns_used 6089
_cell_measurement_temperature 100(2)
_cell_measurement_theta_max 26.003
_cell_measurement_theta_min 2.3665
_cell_volume 1926.3(7)
_computing_cell_refinement 'SAINT V8.38A'
_computing_data_collection 'APEX2 v2012.2'
_computing_data_reduction 'SAINT V8.38A'
_computing_molecular_graphics 'XP Version 5.1'
_computing_publication_material 'XP Version 5.1'
_computing_structure_refinement 'SHELXL-2018/1 (Sheldrick, 2018)'
_computing_structure_solution 'SHELXT 2014/5 (Sheldrick, 2014)'
_diffrn_ambient_temperature 100(2)
_diffrn_measured_fraction_theta_full 1.000
_diffrn_measured_fraction_theta_max 0.999
_diffrn_measurement_device_type 'Bruker Smart APEX II Quazar'
_diffrn_measurement_method 'omega scans'
_diffrn_radiation_type MoK\a
_diffrn_radiation_wavelength 0.71073
_diffrn_reflns_av_R_equivalents 0.0532
_diffrn_reflns_av_unetI/netI 0.0304
_diffrn_reflns_Laue_measured_fraction_full 1.000
_diffrn_reflns_Laue_measured_fraction_max 0.999
_diffrn_reflns_limit_h_max 16
_diffrn_reflns_limit_h_min -16
_diffrn_reflns_limit_k_max 10
_diffrn_reflns_limit_k_min -10
_diffrn_reflns_limit_l_max 22
_diffrn_reflns_limit_l_min -22
_diffrn_reflns_number 32188
_diffrn_reflns_point_group_measured_fraction_full 1.000
_diffrn_reflns_point_group_measured_fraction_max 0.999
_diffrn_reflns_theta_full 25.242
_diffrn_reflns_theta_max 26.403
_diffrn_reflns_theta_min 1.543
_diffrn_source 'INCOATEC Microsource'
_exptl_absorpt_coefficient_mu 0.224
_exptl_absorpt_correction_T_max 0.7454
_exptl_absorpt_correction_T_min 0.7044
_exptl_absorpt_correction_type multi-scan
_exptl_absorpt_process_details SADABS-2016/2
_exptl_crystal_colour colourless
_exptl_crystal_density_diffrn 1.098
_exptl_crystal_description plate
_exptl_crystal_F_000 688
_exptl_crystal_size_max 0.210
_exptl_crystal_size_mid 0.150
_exptl_crystal_size_min 0.150
_refine_diff_density_max 0.425
_refine_diff_density_min -0.266
_refine_diff_density_rms 0.056
_refine_ls_extinction_method none
_refine_ls_goodness_of_fit_ref 1.052
_refine_ls_hydrogen_treatment mixed
_refine_ls_matrix_type full
_refine_ls_number_parameters 258
_refine_ls_number_reflns 3950
_refine_ls_number_restraints 335
_refine_ls_restrained_S_all 1.012
_refine_ls_R_factor_all 0.0557
_refine_ls_R_factor_gt 0.0410
_refine_ls_shift/su_max 0.001
_refine_ls_shift/su_mean 0.000
_refine_ls_structure_factor_coef Fsqd
_refine_ls_weighting_details 'w=1/[\s^2^(Fo^2^)+(0.0556P)^2^+0.9579P] where P=(Fo^2^+2Fc^2^)/3'
_refine_ls_weighting_scheme calc
_refine_ls_wR_factor_gt 0.1052
_refine_ls_wR_factor_ref 0.1143
_reflns_Friedel_coverage 0.000
_reflns_number_gt 3120
_reflns_number_total 3950
_reflns_threshold_expression 'I > 2\s(I)'
_cod_data_source_file c8cc10124h2.cif
_cod_data_source_block sad_a_CCDC2
_cod_database_code 7122903
_shelx_shelxl_version_number 2018/1
_shelx_space_group_comment
;
The symmetry employed for this shelxl refinement is uniquely defined
by the following loop, which should always be used as a source of
symmetry information in preference to the above space-group names.
They are only intended as comments.
;

loop_
_space_group_symop_operation_xyz
'x, y, z'
'-x, y+1/2, -z+1/2'
'-x, -y, -z'
'x, -y-1/2, z-1/2'

loop_
_atom_site_label
_atom_site_type_symbol
_atom_site_fract_x
_atom_site_fract_y
_atom_site_fract_z
_atom_site_U_iso_or_equiv
_atom_site_adp_type
_atom_site_occupancy
_atom_site_site_symmetry_order
_atom_site_calc_flag
_atom_site_refinement_flags_posn
_atom_site_refinement_flags_adp
_atom_site_refinement_flags_occupancy
_atom_site_disorder_assembly
_atom_site_disorder_group
Si1 Si 0.85026(4) 0.58379(7) 0.40418(3) 0.02943(16) Uani 1 1 d D . . . .
H1Y H 0.8635(19) 0.501(3) 0.3355(11) 0.050(7) Uiso 1 1 d D . . . .
H1X H 0.7568(15) 0.670(3) 0.3745(15) 0.057(8) Uiso 1 1 d D . . . .
Si2 Si 0.98918(4) 0.75669(7) 0.44523(4) 0.03072(17) Uani 1 1 d D . . . .
H2X H 0.966(2) 0.852(3) 0.5071(13) 0.061(8) Uiso 1 1 d D . . . .
H2Y H 0.997(2) 0.871(3) 0.3851(13) 0.063(8) Uiso 1 1 d D . . . .
Al1 Al 0.85072(4) 0.38999(7) 0.50898(3) 0.02430(16) Uani 1 1 d . . . . .
C15 C 0.89181(18) 0.6736(3) 0.65094(14) 0.0441(6) Uani 1 1 d . . . . .
H15A H 0.951579 0.621871 0.639151 0.066 Uiso 1 1 calc R U . . .
H15B H 0.912798 0.742499 0.696965 0.066 Uiso 1 1 calc R U . . .
H15C H 0.857788 0.739957 0.606637 0.066 Uiso 1 1 calc R U . . .
N1 N 0.73449(11) 0.2590(2) 0.50864(9) 0.0228(4) Uani 1 1 d D U . . .
N2 N 0.79042(11) 0.4496(2) 0.59336(9) 0.0242(4) Uani 1 1 d D U . . .
C1 C 0.72318(13) 0.3295(2) 0.57439(10) 0.0215(4) Uani 1 1 d D U . . .
C2 C 0.6528(6) 0.2729(14) 0.6226(7) 0.0224(13) Uani 0.680(18) 1 d D U P A 1
C3 C 0.6825(6) 0.1525(10) 0.6781(5) 0.0269(12) Uani 0.680(18) 1 d D U P A 1
H3 H 0.747366 0.103526 0.684899 0.032 Uiso 0.680(18) 1 calc R U P A 1
C4 C 0.6172(6) 0.1044(9) 0.7232(3) 0.0363(14) Uani 0.680(18) 1 d D U P A 1
H4 H 0.637827 0.023266 0.761709 0.044 Uiso 0.680(18) 1 calc R U P A 1
C5 C 0.5223(6) 0.1732(11) 0.7130(4) 0.0365(16) Uani 0.680(18) 1 d D U P A 1
H5 H 0.478234 0.139451 0.744652 0.044 Uiso 0.680(18) 1 calc R U P A 1
C6 C 0.4912(4) 0.2904(11) 0.6572(4) 0.0336(15) Uani 0.680(18) 1 d D U P A 1
H6 H 0.425529 0.336900 0.649913 0.040 Uiso 0.680(18) 1 calc R U P A 1
C7 C 0.5565(5) 0.3400(10) 0.6119(5) 0.0292(14) Uani 0.680(18) 1 d D U P A 1
H7 H 0.535269 0.420516 0.573205 0.035 Uiso 0.680(18) 1 calc R U P A 1
C2A C 0.6388(13) 0.296(3) 0.6147(14) 0.020(3) Uani 0.320(18) 1 d D U P A 2
C3A C 0.6529(12) 0.178(2) 0.6724(10) 0.026(2) Uani 0.320(18) 1 d D U P A 2
H3A H 0.714950 0.119754 0.685880 0.031 Uiso 0.320(18) 1 calc R U P A 2
C4A C 0.5759(14) 0.1448(15) 0.7105(8) 0.032(3) Uani 0.320(18) 1 d D U P A 2
H4A H 0.583041 0.060680 0.748000 0.038 Uiso 0.320(18) 1 calc R U P A 2
C5A C 0.4897(12) 0.237(2) 0.6924(9) 0.035(3) Uani 0.320(18) 1 d D U P A 2
H5A H 0.438711 0.219797 0.720510 0.042 Uiso 0.320(18) 1 calc R U P A 2
C6A C 0.4744(9) 0.352(2) 0.6353(9) 0.030(3) Uani 0.320(18) 1 d D U P A 2
H6A H 0.411594 0.408212 0.621523 0.036 Uiso 0.320(18) 1 calc R U P A 2
C7A C 0.5500(9) 0.386(2) 0.5980(9) 0.018(2) Uani 0.320(18) 1 d D U P A 2
H7A H 0.541806 0.471471 0.560977 0.021 Uiso 0.320(18) 1 calc R U P A 2
C8 C 0.67501(15) 0.1305(3) 0.46126(11) 0.0278(4) Uani 1 1 d . . . . .
C9 C 0.56604(16) 0.1859(4) 0.42890(15) 0.0558(8) Uani 1 1 d . . . . .
H9A H 0.566251 0.290061 0.402307 0.084 Uiso 1 1 calc R U . . .
H9B H 0.531655 0.198289 0.471606 0.084 Uiso 1 1 calc R U . . .
H9C H 0.530256 0.105079 0.392033 0.084 Uiso 1 1 calc R U . . .
C10 C 0.6794(3) -0.0272(3) 0.50698(15) 0.0578(8) Uani 1 1 d . . . . .
H10A H 0.649621 -0.114983 0.471747 0.087 Uiso 1 1 calc R U . . .
H10B H 0.641207 -0.014546 0.547396 0.087 Uiso 1 1 calc R U . . .
H10C H 0.750122 -0.053281 0.531150 0.087 Uiso 1 1 calc R U . . .
C11 C 0.72609(16) 0.1021(3) 0.39402(12) 0.0329(5) Uani 1 1 d . . . . .
H11A H 0.688695 0.019008 0.359321 0.049 Uiso 1 1 calc R U . . .
H11B H 0.795949 0.065672 0.414444 0.049 Uiso 1 1 calc R U . . .
H11C H 0.726433 0.203282 0.365110 0.049 Uiso 1 1 calc R U . . .
C12 C 0.81885(15) 0.5432(3) 0.66666(12) 0.0322(5) Uani 1 1 d . . . . .
C13 C 0.8740(2) 0.4335(4) 0.73262(13) 0.0517(7) Uani 1 1 d . . . . .
H13A H 0.827200 0.350140 0.742840 0.078 Uiso 1 1 calc R U . . .
H13B H 0.898322 0.498391 0.779602 0.078 Uiso 1 1 calc R U . . .
H13C H 0.931646 0.381576 0.717684 0.078 Uiso 1 1 calc R U . . .
C14 C 0.72840(19) 0.6268(3) 0.68773(15) 0.0464(6) Uani 1 1 d . . . . .
H14A H 0.690092 0.686548 0.642564 0.070 Uiso 1 1 calc R U . . .
H14B H 0.752559 0.702224 0.730790 0.070 Uiso 1 1 calc R U . . .
H14C H 0.684477 0.545187 0.703358 0.070 Uiso 1 1 calc R U . . .

loop_
_atom_site_aniso_label
_atom_site_aniso_U_11
_atom_site_aniso_U_22
_atom_site_aniso_U_33
_atom_site_aniso_U_23
_atom_site_aniso_U_13
_atom_site_aniso_U_12
Si1 0.0208(3) 0.0385(3) 0.0283(3) 0.0076(2) 0.0044(2) -0.0012(2)
Si2 0.0243(3) 0.0312(3) 0.0369(3) 0.0097(3) 0.0075(2) -0.0014(2)
Al1 0.0196(3) 0.0318(3) 0.0225(3) 0.0006(2) 0.0070(2) -0.0050(2)
C15 0.0422(13) 0.0472(14) 0.0448(14) -0.0165(11) 0.0137(11) -0.0204(11)
N1 0.0195(8) 0.0303(9) 0.0197(8) -0.0033(7) 0.0070(6) -0.0053(6)
N2 0.0220(8) 0.0305(9) 0.0201(8) -0.0029(7) 0.0051(6) -0.0061(7)
C1 0.0185(9) 0.0265(10) 0.0190(9) 0.0028(8) 0.0032(7) 0.0007(7)
C2 0.018(2) 0.030(4) 0.019(3) -0.007(2) 0.005(2) -0.0029(18)
C3 0.025(3) 0.034(3) 0.022(2) 0.0031(16) 0.007(2) -0.001(2)
C4 0.035(3) 0.054(3) 0.0196(19) 0.0020(18) 0.005(2) -0.015(2)
C5 0.034(3) 0.050(4) 0.029(2) -0.013(2) 0.016(2) -0.017(3)
C6 0.025(2) 0.047(4) 0.029(4) -0.012(3) 0.006(2) -0.003(2)
C7 0.028(2) 0.029(4) 0.030(3) -0.002(2) 0.0054(19) 0.001(2)
C2A 0.022(5) 0.024(6) 0.013(5) 0.001(3) 0.005(4) -0.004(4)
C3A 0.024(6) 0.026(5) 0.026(5) -0.002(3) 0.004(5) 0.001(4)
C4A 0.038(7) 0.039(5) 0.025(5) -0.001(3) 0.018(5) -0.009(5)
C5A 0.037(6) 0.039(7) 0.035(7) -0.015(4) 0.020(5) -0.014(4)
C6A 0.023(4) 0.043(7) 0.028(5) -0.015(4) 0.014(4) -0.008(4)
C7A 0.016(3) 0.023(6) 0.017(5) -0.007(4) 0.007(3) -0.002(3)
C8 0.0267(10) 0.0329(11) 0.0256(10) -0.0072(8) 0.0097(8) -0.0073(8)
C9 0.0237(11) 0.095(2) 0.0447(14) -0.0409(15) 0.0007(10) -0.0014(13)
C10 0.106(2) 0.0360(14) 0.0384(14) -0.0073(11) 0.0300(15) -0.0250(15)
C11 0.0345(11) 0.0379(12) 0.0284(11) -0.0083(9) 0.0117(9) -0.0058(9)
C12 0.0304(11) 0.0406(12) 0.0256(10) -0.0091(9) 0.0065(9) -0.0118(9)
C13 0.0527(15) 0.0695(18) 0.0259(12) -0.0028(12) -0.0052(11) -0.0148(14)
C14 0.0460(14) 0.0511(15) 0.0474(14) -0.0256(12) 0.0215(12) -0.0138(12)

loop_
_atom_type_symbol
_atom_type_description
_atom_type_scat_dispersion_real
_atom_type_scat_dispersion_imag
_atom_type_scat_source
C C 0.0033 0.0016 'International Tables Vol C Tables 4.2.6.8 and 6.1.1.4'
H H 0.0000 0.0000 'International Tables Vol C Tables 4.2.6.8 and 6.1.1.4'
N N 0.0061 0.0033 'International Tables Vol C Tables 4.2.6.8 and 6.1.1.4'
Al Al 0.0645 0.0514 'International Tables Vol C Tables 4.2.6.8 and 6.1.1.4'
Si Si 0.0817 0.0704 'International Tables Vol C Tables 4.2.6.8 and 6.1.1.4'

loop_
_geom_angle_atom_site_label_1
_geom_angle_atom_site_label_2
_geom_angle_atom_site_label_3
_geom_angle
_geom_angle_site_symmetry_3
H1Y Si1 H1X 101.3(14) .
H1Y Si1 Si2 107.7(10) .
H1X Si1 Si2 112.8(10) .
H1Y Si1 Al1 110.5(10) .
H1X Si1 Al1 116.6(10) .
Si2 Si1 Al1 107.57(3) .
H2X Si2 H2Y 105.6(16) .
H2X Si2 Si1 105.4(11) .
H2Y Si2 Si1 111.3(11) .
H2X Si2 Al1 110.5(11) 3_766
H2Y Si2 Al1 110.7(11) 3_766
Si1 Si2 Al1 112.90(3) 3_766
N1 Al1 N2 69.47(7) .
N1 Al1 C1 34.86(6) .
N2 Al1 C1 34.73(7) .
N1 Al1 Si1 120.62(6) .
N2 Al1 Si1 119.55(6) .
C1 Al1 Si1 129.74(5) .
N1 Al1 Si2 112.85(6) 3_766
N2 Al1 Si2 111.82(6) 3_766
C1 Al1 Si2 115.39(5) 3_766
Si1 Al1 Si2 114.84(3) 3_766
C1 N1 C8 130.52(16) .
C1 N1 Al1 90.62(12) .
C8 N1 Al1 138.86(12) .
C1 N2 C12 129.16(16) .
C1 N2 Al1 90.16(11) .
C12 N2 Al1 137.79(12) .
N2 C1 N1 109.40(16) .
N2 C1 C2 125.3(6) .
N1 C1 C2 125.1(6) .
N2 C1 C2A 124.5(12) .
N1 C1 C2A 125.6(13) .
N2 C1 Al1 55.11(9) .
N1 C1 Al1 54.53(9) .
C2 C1 Al1 171.5(3) .
C2A C1 Al1 177.7(6) .
C3 C2 C7 119.4(4) .
C3 C2 C1 120.5(5) .
C7 C2 C1 120.1(5) .
C4 C3 C2 119.6(4) .
C5 C4 C3 120.6(4) .
C6 C5 C4 120.4(4) .
C5 C6 C7 119.3(4) .
C6 C7 C2 120.6(5) .
C7A C2A C3A 119.8(9) .
C7A C2A C1 121.1(9) .
C3A C2A C1 119.0(9) .
C4A C3A C2A 120.0(9) .
C5A C4A C3A 118.3(8) .
C4A C5A C6A 122.3(8) .
C7A C6A C5A 119.6(9) .
C6A C7A C2A 119.7(9) .
N1 C8 C10 111.30(17) .
N1 C8 C11 105.49(15) .
C10 C8 C11 108.24(19) .
N1 C8 C9 110.69(18) .
C10 C8 C9 111.7(2) .
C11 C8 C9 109.13(18) .
N2 C12 C14 112.79(17) .
N2 C12 C13 109.97(18) .
C14 C12 C13 111.1(2) .
N2 C12 C15 104.87(16) .
C14 C12 C15 108.44(19) .
C13 C12 C15 109.42(19) .

loop_
_geom_bond_atom_site_label_1
_geom_bond_atom_site_label_2
_geom_bond_distance
_geom_bond_site_symmetry_2
Si1 H1Y 1.440(17) .
Si1 H1X 1.445(17) .
Si1 Si2 2.3413(9) .
Si1 Al1 2.4473(9) .
Si2 H2X 1.439(18) .
Si2 H2Y 1.448(18) .
Si2 Al1 2.4545(9) 3_766
Al1 N1 1.9100(16) .
Al1 N2 1.9236(17) .
Al1 C1 2.3451(19) .
C15 C12 1.530(3) .
N1 C1 1.340(2) .
N1 C8 1.472(2) .
N2 C1 1.336(2) .
N2 C12 1.482(2) .
C1 C2 1.493(5) .
C1 C2A 1.507(10) .
C2 C3 1.390(6) .
C2 C7 1.391(6) .
C3 C4 1.380(6) .
C4 C5 1.379(6) .
C5 C6 1.377(6) .
C6 C7 1.386(6) .
C2A C7A 1.388(11) .
C2A C3A 1.393(11) .
C3A C4A 1.393(11) .
C4A C5A 1.367(11) .
C5A C6A 1.370(10) .
C6A C7A 1.370(10) .
C8 C10 1.526(3) .
C8 C11 1.526(3) .
C8 C9 1.527(3) .
C12 C14 1.526(3) .
C12 C13 1.529(3) .
